data_2201852
loop_
_publ_author_name
'Urs, Usha K.'
'Dharmaprakash, M. S.'
'Shivashankar, S. A.'
'Guru Row, T. N.'

_publ_section_title
;
 Tetrakis(<i>tert</i>-butyl 3-oxobutanoato)zirconium(IV)
;
_journal_issue 2
_journal_name_full 'Acta Crystallographica Section E'
_journal_page_first m83
_journal_page_last m84
_journal_paper_doi 10.1107/S1600536803002046
_journal_volume 59
_journal_year 2003
_chemical_formula_iupac '[Zr (C8 H13 O3)4]'
_chemical_formula_moiety 'C32 H52 O12 Zr'
_chemical_formula_structural '[Zr (C8 H13 O3)4]'
_chemical_formula_sum 'C32 H52 O12 Zr'
_chemical_formula_weight 719.96
_chemical_name_systematic
;
tetrakis(t-butyl-3-oxobutanoato)zirconium(IV)
;
_space_group_IT_number 88
_symmetry_cell_setting tetragonal
_symmetry_space_group_name_Hall '-I 4ad'
_symmetry_space_group_name_H-M 'I 41/a :2'
_atom_sites_solution_hydrogens geom
_atom_sites_solution_primary direct
_atom_sites_solution_secondary difmap
_audit_creation_method 'WinGX routine CIF_UPDATE'
_cell_angle_alpha 90
_cell_angle_beta 90
_cell_angle_gamma 90
_cell_formula_units_Z 4
_cell_length_a 18.569(4)
_cell_length_b 18.569(4)
_cell_length_c 10.818(3)
_cell_measurement_reflns_used 19762
_cell_measurement_temperature 293(2)
_cell_measurement_theta_max 27.5
_cell_measurement_theta_min 2.2
_cell_volume 3730.1(15)
_computing_cell_refinement SMART
_computing_data_collection 'SMART (Bruker, 1998)'
_computing_data_reduction 'SAINT (Bruker, 1998)'
_computing_molecular_graphics 'ORTEP-3 for Windows (Farrugia, 1997) and CAMERON (Watkin et al., 1993)'
_computing_publication_material 'WinGX (Farrugia, 1999)'
_computing_structure_refinement 'SHELXL97 (Sheldrick, 1997)'
_computing_structure_solution 'SHELXS97 (Sheldrick, 1997)'
_diffrn_ambient_temperature 293(2)
_diffrn_measured_fraction_theta_full 0.985
_diffrn_measured_fraction_theta_max 0.985
_diffrn_measurement_device_type 'Bruker SMART CCD area-detector'
_diffrn_measurement_method \w
_diffrn_radiation_monochromator graphite
_diffrn_radiation_source 'fine-focus sealed tube'
_diffrn_radiation_type MoK\a
_diffrn_radiation_wavelength 0.71073
_diffrn_reflns_av_R_equivalents 0.1223
_diffrn_reflns_limit_h_max 24
_diffrn_reflns_limit_h_min -23
_diffrn_reflns_limit_k_max 22
_diffrn_reflns_limit_k_min -23
_diffrn_reflns_limit_l_max 13
_diffrn_reflns_limit_l_min -14
_diffrn_reflns_number 19762
_diffrn_reflns_theta_full 27.52
_diffrn_reflns_theta_max 27.52
_diffrn_reflns_theta_min 2.18
_diffrn_standards_number 0
_exptl_absorpt_coefficient_mu 0.35
_exptl_absorpt_correction_T_max 0.98
_exptl_absorpt_correction_T_min 0.84
_exptl_absorpt_correction_type multi-scan
_exptl_absorpt_process_details '(SADABS; Sheldrick, 1996)'
_exptl_crystal_colour colourless
_exptl_crystal_density_diffrn 1.282
_exptl_crystal_density_method 'not measured'
_exptl_crystal_description prism
_exptl_crystal_F_000 1520
_exptl_crystal_size_max 0.19
_exptl_crystal_size_mid 0.13
_exptl_crystal_size_min 0.05
_refine_diff_density_max 0.44
_refine_diff_density_min -0.20
_refine_ls_extinction_method none
_refine_ls_goodness_of_fit_ref 1.003
_refine_ls_hydrogen_treatment constr
_refine_ls_matrix_type full
_refine_ls_number_parameters 106
_refine_ls_number_reflns 2111
_refine_ls_number_restraints 0
_refine_ls_restrained_S_all 1.003
_refine_ls_R_factor_gt 0.0472
_refine_ls_shift/su_max <0.001
_refine_ls_structure_factor_coef Fsqd
_refine_ls_weighting_details 'calc w = 1/[\s^2^(Fo^2^)+(0.0535P)^2^] where P = (Fo^2^+2Fc^2^)/3'
_refine_ls_weighting_scheme calc
_refine_ls_wR_factor_ref 0.1018
_reflns_number_gt 1491
_reflns_number_total 2111
_reflns_threshold_expression I>2\s(I)
_cod_data_source_file cf6235.cif
_cod_data_source_block I
_cod_depositor_comments
;
The following automatic conversions were performed:
'_symmetry_cell_setting' value 'Tetragonal' changed to 'tetragonal'
according to '/home/saulius/struct/CIF-dictionaries/cif_core.dic'
dictionary named 'cif_core.dic' version 2.4.1 from 2010-06-29.

Automatic conversion script
Id: cif_fix_enum 1527 2010-12-29 10:47:43Z saulius 

The following automatic conversions were performed:

'_symmetry_cell_setting' value 'Tetragonal' changed to 'tetragonal'
according to /home/saulius/struct/CIF-dictionaries/cif_core.dic
dictionary named 'cif_core.dic' version 2.4.1 from 2010-06-29.

Automatic conversion script
Id: cif_fix_values 1715 2011-07-08 13:25:40Z adriana 
;
_cod_original_cell_volume 3730.2(16)
_cod_original_sg_symbol_Hall '-I 4 a d'
_cod_original_sg_symbol_H-M 'I 41/a'
_cod_database_code 2201852
_cod_database_fobs_code 2201852

loop_
_symmetry_equiv_pos_as_xyz
'x, y, z'
'-x+1/2, -y, z+1/2'
'-y+3/4, x+1/4, z+1/4'
'y+3/4, -x+3/4, z+3/4'
'x+1/2, y+1/2, z+1/2'
'-x+1, -y+1/2, z+1'
'-y+5/4, x+3/4, z+3/4'
'y+5/4, -x+5/4, z+5/4'
'-x, -y, -z'
'x-1/2, y, -z-1/2'
'y-3/4, -x-1/4, -z-1/4'
'-y-3/4, x-3/4, -z-3/4'
'-x+1/2, -y+1/2, -z+1/2'
'x, y+1/2, -z'
'y-1/4, -x+1/4, -z+1/4'
'-y-1/4, x-1/4, -z-1/4'

loop_
_atom_site_label
_atom_site_fract_x
_atom_site_fract_y
_atom_site_fract_z
_atom_site_U_iso_or_equiv
_atom_site_adp_type
_atom_site_calc_flag
_atom_site_refinement_flags
_atom_site_occupancy
_atom_site_disorder_assembly
_atom_site_disorder_group
_atom_site_type_symbol
Zr1 0.5 0.25 0.875 0.04925(18) Uani d S 1 . . Zr
C2 0.64288(12) 0.23444(13) 1.1037(2) 0.0560(6) Uani d . 1 . . C
H2 0.6805 0.2299 1.16 0.067 Uiso calc R 1 . . H
O1 0.58487(8) 0.18326(8) 0.93303(14) 0.0582(4) Uani d . 1 . . O
C3 0.63292(12) 0.18194(12) 1.0182(2) 0.0539(6) Uani d . 1 . . C
C4 0.67992(16) 0.11612(14) 1.0194(3) 0.0793(8) Uani d . 1 . . C
H4A 0.6511 0.0745 1.0373 0.119 Uiso calc R 1 . . H
H4B 0.7163 0.1214 1.0817 0.119 Uiso calc R 1 . . H
H4C 0.7023 0.1105 0.9401 0.119 Uiso calc R 1 . . H
O2 0.54445(9) 0.30685(8) 1.04535(13) 0.0574(4) Uani d . 1 . . O
O3 0.61859(8) 0.34273(8) 1.19704(14) 0.0586(4) Uani d . 1 . . O
C1 0.59793(13) 0.29600(12) 1.11038(18) 0.0502(5) Uani d . 1 . . C
C5 0.57846(14) 0.40956(13) 1.2219(2) 0.0609(6) Uani d . 1 . . C
C6 0.50571(16) 0.39087(17) 1.2726(3) 0.0855(9) Uani d . 1 . . C
H6A 0.4763 0.3714 1.2078 0.128 Uiso calc R 1 . . H
H6B 0.4834 0.4334 1.3053 0.128 Uiso calc R 1 . . H
H6C 0.5109 0.3558 1.3372 0.128 Uiso calc R 1 . . H
C7 0.5760(2) 0.45555(17) 1.1094(3) 0.1054(12) Uani d . 1 . . C
H7A 0.6237 0.4612 1.077 0.158 Uiso calc R 1 . . H
H7B 0.5567 0.5019 1.1304 0.158 Uiso calc R 1 . . H
H7C 0.5459 0.4332 1.0483 0.158 Uiso calc R 1 . . H
C8 0.62509(18) 0.44386(16) 1.3217(3) 0.0931(10) Uani d . 1 . . C
H8A 0.6275 0.4124 1.392 0.14 Uiso calc R 1 . . H
H8B 0.6045 0.4891 1.346 0.14 Uiso calc R 1 . . H
H8C 0.6727 0.4517 1.2899 0.14 Uiso calc R 1 . . H

loop_
_atom_site_aniso_label
_atom_site_aniso_U_11
_atom_site_aniso_U_22
_atom_site_aniso_U_33
_atom_site_aniso_U_12
_atom_site_aniso_U_13
_atom_site_aniso_U_23
Zr1 0.0524(2) 0.0524(2) 0.0430(2) 0 0 0
C2 0.0499(13) 0.0525(14) 0.0655(14) 0.0019(11) -0.0056(11) -0.0013(11)
O1 0.0620(10) 0.0578(10) 0.0549(9) 0.0082(8) -0.0017(8) -0.0054(7)
C3 0.0484(13) 0.0510(14) 0.0624(13) -0.0007(11) 0.0061(11) 0.0024(11)
C4 0.0780(19) 0.0610(16) 0.099(2) 0.0158(14) -0.0093(16) -0.0101(15)
O2 0.0651(10) 0.0569(10) 0.0502(9) 0.0101(8) -0.0069(8) -0.0049(7)
O3 0.0588(10) 0.0527(9) 0.0642(10) 0.0028(8) -0.0073(8) -0.0113(7)
C1 0.0553(14) 0.0507(13) 0.0445(11) -0.0048(10) 0.0035(10) 0.0022(9)
C5 0.0659(15) 0.0498(14) 0.0669(14) 0.0021(12) -0.0010(12) -0.0100(11)
C6 0.0723(19) 0.093(2) 0.091(2) 0.0030(16) 0.0092(15) -0.0260(17)
C7 0.161(4) 0.0560(18) 0.099(2) 0.012(2) 0.004(2) 0.0110(16)
C8 0.091(2) 0.074(2) 0.115(2) 0.0034(17) -0.0229(19) -0.0367(18)

loop_
_atom_type_symbol
_atom_type_description
_atom_type_scat_dispersion_real
_atom_type_scat_dispersion_imag
_atom_type_scat_source
C C 0.0033 0.0016 'International Tables Vol C Tables 4.2.6.8 and 6.1.1.4'
H H 0 0 'International Tables Vol C Tables 4.2.6.8 and 6.1.1.4'
O O 0.0106 0.006 'International Tables Vol C Tables 4.2.6.8 and 6.1.1.4'
Zr Zr -2.9673 0.5597 'International Tables Vol C Tables 4.2.6.8 and 6.1.1.4'

loop_
_geom_angle_atom_site_label_1
_geom_angle_atom_site_label_2
_geom_angle_atom_site_label_3
_geom_angle_site_symmetry_1
_geom_angle_site_symmetry_3
_geom_angle
_geom_angle_publ_flag
O1 Zr1 O1 6_554 16_657 95.12(2) no
O1 Zr1 O1 6_554 11_667 95.12(2) no
O1 Zr1 O1 16_657 11_667 145.23(8) no
O1 Zr1 O1 6_554 . 145.23(8) no
O1 Zr1 O1 16_657 . 95.12(2) no
O1 Zr1 O1 11_667 . 95.12(2) no
O1 Zr1 O2 6_554 . 75.92(6) no
O1 Zr1 O2 16_657 . 71.36(6) yes
O1 Zr1 O2 11_667 . 143.41(6) no
O1 Zr1 O2 . . 76.11(6) no
O1 Zr1 O2 6_554 16_657 71.36(6) no
O1 Zr1 O2 16_657 16_657 76.11(6) no
O1 Zr1 O2 11_667 16_657 75.92(6) no
O1 Zr1 O2 . 16_657 143.41(6) no
O2 Zr1 O2 . 16_657 130.85(5) no
O1 Zr1 O2 6_554 11_667 143.41(6) no
O1 Zr1 O2 16_657 11_667 75.92(6) no
O1 Zr1 O2 11_667 11_667 76.11(6) no
O1 Zr1 O2 . 11_667 71.36(6) no
O2 Zr1 O2 . 11_667 130.85(5) no
O2 Zr1 O2 16_657 11_667 72.05(8) no
O1 Zr1 O2 6_554 6_554 76.11(6) no
O1 Zr1 O2 16_657 6_554 143.41(6) no
O1 Zr1 O2 11_667 6_554 71.36(6) no
O1 Zr1 O2 . 6_554 75.92(6) no
O2 Zr1 O2 . 6_554 72.05(8) no
O2 Zr1 O2 16_657 6_554 130.85(5) no
O2 Zr1 O2 11_667 6_554 130.85(5) no
C3 C2 C1 . . 122.3(2) yes
C3 O1 Zr1 . . 138.39(15) yes
O1 C3 C2 . . 124.8(2) yes
O1 C3 C4 . . 115.2(2) yes
C2 C3 C4 . . 120.0(2) yes
C1 O2 Zr1 . . 132.62(14) no
C1 O3 C5 . . 122.09(18) no
O2 C1 O3 . . 121.7(2) no
O2 C1 C2 . . 125.2(2) no
O3 C1 C2 . . 113.0(2) no
O3 C5 C7 . . 110.5(2) no
O3 C5 C6 . . 109.1(2) no
C7 C5 C6 . . 113.8(3) no
O3 C5 C8 . . 101.20(19) no
C7 C5 C8 . . 110.9(3) no
C6 C5 C8 . . 110.5(2) no

loop_
_geom_bond_atom_site_label_1
_geom_bond_atom_site_label_2
_geom_bond_site_symmetry_2
_geom_bond_distance
_geom_bond_publ_flag
Zr1 O1 6_554 2.1008(16) no
Zr1 O1 16_657 2.1008(16) no
Zr1 O1 11_667 2.1008(16) no
Zr1 O1 . 2.1008(16) yes
Zr1 O2 . 2.2786(16) yes
Zr1 O2 16_657 2.2786(15) no
Zr1 O2 11_667 2.2786(15) no
Zr1 O2 6_554 2.2786(15) no
C2 C3 . 1.357(3) yes
C2 C1 . 1.417(3) yes
O1 C3 . 1.283(3) yes
C3 C4 . 1.502(3) no
O2 C1 . 1.234(3) yes
O3 C1 . 1.334(3) no
O3 C5 . 1.472(3) no
C5 C7 . 1.487(4) no
C5 C6 . 1.499(4) no
C5 C8 . 1.523(4) no

loop_
_geom_torsion_atom_site_label_1
_geom_torsion_atom_site_label_2
_geom_torsion_atom_site_label_3
_geom_torsion_atom_site_label_4
_geom_torsion_site_symmetry_1
_geom_torsion
_geom_torsion_publ_flag
O1 Zr1 O1 C3 6_554 -38.7(2) no
O1 Zr1 O1 C3 16_657 67.96(19) no
O1 Zr1 O1 C3 11_667 -145.3(2) no
O2 Zr1 O1 C3 . -1.4(2) yes
O2 Zr1 O1 C3 16_657 141.5(2) no
O2 Zr1 O1 C3 11_667 141.2(2) no
O2 Zr1 O1 C3 6_554 -76.0(2) no
Zr1 O1 C3 C2 . -2.6(4) yes
Zr1 O1 C3 C4 . 177.14(17) no
C1 C2 C3 O1 . 2.7(4) yes
C1 C2 C3 C4 . -177.0(2) no
O1 Zr1 O2 C1 6_554 166.7(2) no
O1 Zr1 O2 C1 16_657 -92.8(2) no
O1 Zr1 O2 C1 11_667 87.3(2) no
O1 Zr1 O2 C1 . 7.6(2) yes
O2 Zr1 O2 C1 16_657 -144.0(2) no
O2 Zr1 O2 C1 11_667 -41.96(19) no
O2 Zr1 O2 C1 6_554 87.0(2) no
Zr1 O2 C1 O3 . 170.86(13) no
Zr1 O2 C1 C2 . -9.9(3) yes
C5 O3 C1 O2 . 0.9(3) no
C5 O3 C1 C2 . -178.42(19) no
C3 C2 C1 O2 . 3.6(4) yes
C3 C2 C1 O3 . -177.1(2) no
C1 O3 C5 C7 . -60.0(3) no
C1 O3 C5 C6 . 65.9(3) no
C1 O3 C5 C8 . -177.6(2) no
